data_7228907
loop_
_publ_author_name
'Feng, Yan Fang'
'Tang, Qi'
'Luo, Kai Liang'
'Wu, Ji Qing'
'Zhang, Zhong'
'Liang, Yuning'
'Liang, Fu Pei'

_publ_section_title
;
 Controllable assembly of Cu(II) coordination compounds based on a
 flexible zwitterionic benzimidazole-dicarboxylate ligand: Synthesis,
 structural diversity, reversible SCSC transformation and magnetic
 properties
;
_journal_name_full CrystEngComm
_journal_paper_doi 10.1039/C7CE01215B
_journal_year 2017
_chemical_formula_moiety ' C13 H13 Cl Cu N2 O4, 2(H2 O)'
_chemical_formula_sum 'C13 H17 Cl Cu N2 O6'
_chemical_formula_weight 396.28
_chemical_name_systematic
; 
 ? 
;
_space_group_IT_number 2
_symmetry_cell_setting triclinic
_symmetry_space_group_name_Hall '-P 1'
_symmetry_space_group_name_H-M 'P -1'
_atom_sites_solution_hydrogens geom
_atom_sites_solution_primary direct
_atom_sites_solution_secondary difmap
_audit_creation_method SHELXL-97
_audit_update_record
;
2017-05-23 deposited with the CCDC.
2017-08-15 downloaded from the CCDC.
;
_cell_angle_alpha 77.318(9)
_cell_angle_beta 89.180(10)
_cell_angle_gamma 68.802(9)
_cell_formula_units_Z 2
_cell_length_a 8.203(6)
_cell_length_b 8.789(6)
_cell_length_c 11.910(8)
_cell_measurement_reflns_used 4690
_cell_measurement_temperature 296(2)
_cell_measurement_theta_max 30.14
_cell_measurement_theta_min 2.55
_cell_volume 779.0(9)
_computing_cell_refinement SMART
_computing_data_collection 'SMART (Bruker, 2000)'
_computing_data_reduction 'SAINT (Bruker, 2000)'
_computing_molecular_graphics DIAMOND
_computing_publication_material DIAMOND
_computing_structure_refinement SHELXTL
_computing_structure_solution 'SHELXTL (Bruker, 2000)'
_diffrn_ambient_temperature 296(2)
_diffrn_measured_fraction_theta_full 0.991
_diffrn_measured_fraction_theta_max 0.991
_diffrn_measurement_device_type 'Bruker Smart Apex CCD II'
_diffrn_measurement_method 'phi and omega scans'
_diffrn_radiation_monochromator graphite
_diffrn_radiation_source 'fine-focus sealed tube'
_diffrn_radiation_type MoK\a
_diffrn_radiation_wavelength 0.71073
_diffrn_reflns_av_R_equivalents 0.0277
_diffrn_reflns_av_sigmaI/netI 0.0296
_diffrn_reflns_limit_h_max 10
_diffrn_reflns_limit_h_min -10
_diffrn_reflns_limit_k_max 10
_diffrn_reflns_limit_k_min -10
_diffrn_reflns_limit_l_max 14
_diffrn_reflns_limit_l_min -14
_diffrn_reflns_number 8886
_diffrn_reflns_theta_full 25.99
_diffrn_reflns_theta_max 25.99
_diffrn_reflns_theta_min 1.76
_exptl_absorpt_coefficient_mu 1.605
_exptl_absorpt_correction_T_max 0.7091
_exptl_absorpt_correction_T_min 0.6621
_exptl_absorpt_correction_type multi-scan
_exptl_absorpt_process_details 'SADABS(Sheldrick, 1996)'
_exptl_crystal_colour green
_exptl_crystal_density_diffrn 1.689
_exptl_crystal_density_method 'not measured'
_exptl_crystal_description block
_exptl_crystal_F_000 406
_exptl_crystal_size_max 0.28
_exptl_crystal_size_mid 0.27
_exptl_crystal_size_min 0.23
_refine_diff_density_max 0.971
_refine_diff_density_min -1.337
_refine_diff_density_rms 0.116
_refine_ls_extinction_method none
_refine_ls_goodness_of_fit_ref 1.023
_refine_ls_hydrogen_treatment constr
_refine_ls_matrix_type full
_refine_ls_number_parameters 208
_refine_ls_number_reflns 3029
_refine_ls_number_restraints 0
_refine_ls_restrained_S_all 1.023
_refine_ls_R_factor_all 0.0574
_refine_ls_R_factor_gt 0.0508
_refine_ls_shift/su_max 0.000
_refine_ls_shift/su_mean 0.000
_refine_ls_structure_factor_coef Fsqd
_refine_ls_weighting_details 'calc w=1/[\s^2^(Fo^2^)+(0.1000P)^2^+1.5000P] where P=(Fo^2^+2Fc^2^)/3'
_refine_ls_weighting_scheme calc
_refine_ls_wR_factor_gt 0.1531
_refine_ls_wR_factor_ref 0.1584
_reflns_number_gt 2643
_reflns_number_total 3029
_reflns_threshold_expression >2sigma(I)
_cod_data_source_file c7ce01215b2.cif
_cod_data_source_block fyfcomplex8
_cod_depositor_comments
;
The following automatic conversions were performed:

'_symmetry_cell_setting' value 'Triclinic' changed to 'triclinic'
according to
/home/data/users/saulius/crontab/automatic-downloads/rss-feeds/RSC/lib/dictionaries/cif_core.dic
dictionary named 'cif_core.dic' version 2.4.2 from 2011-04-26.

Automatic conversion script
Id: cif_fix_values 4973 2017-02-22 13:04:09Z antanas 
;
_cod_database_code 7228907

loop_
_symmetry_equiv_pos_as_xyz
'x, y, z'
'-x, -y, -z'

loop_
_atom_site_label
_atom_site_type_symbol
_atom_site_fract_x
_atom_site_fract_y
_atom_site_fract_z
_atom_site_U_iso_or_equiv
_atom_site_adp_type
_atom_site_occupancy
_atom_site_symmetry_multiplicity
_atom_site_calc_flag
_atom_site_refinement_flags
C1 C 0.5892(5) 0.1094(5) 0.6005(4) 0.0325(8) Uani 1 1 d .
C2 C 0.5432(6) 0.1868(5) 0.4849(4) 0.0399(10) Uani 1 1 d .
H2 H 0.4416 0.2808 0.4607 0.048 Uiso 1 1 calc R
C3 C 0.6566(7) 0.1165(6) 0.4078(4) 0.0469(11) Uani 1 1 d .
H3 H 0.6305 0.1642 0.3293 0.056 Uiso 1 1 calc R
C4 C 0.8090(7) -0.0235(6) 0.4440(4) 0.0481(11) Uani 1 1 d .
H4 H 0.8819 -0.0664 0.3889 0.058 Uiso 1 1 calc R
C5 C 0.8558(6) -0.1013(6) 0.5594(4) 0.0413(10) Uani 1 1 d .
H5 H 0.9576 -0.1952 0.5831 0.050 Uiso 1 1 calc R
C6 C 0.7427(5) -0.0314(5) 0.6377(3) 0.0320(8) Uani 1 1 d .
C7 C 0.6032(5) 0.0301(5) 0.7909(4) 0.0332(8) Uani 1 1 d .
H7 H 0.5754 0.0266 0.8672 0.040 Uiso 1 1 calc R
C8 C 0.3348(5) 0.2739(5) 0.7024(4) 0.0358(9) Uani 1 1 d .
H8A H 0.2824 0.2418 0.7728 0.043 Uiso 1 1 calc R
H8B H 0.2586 0.2826 0.6379 0.043 Uiso 1 1 calc R
C9 C 0.3445(6) 0.4456(5) 0.6966(4) 0.0387(10) Uani 1 1 d .
H9A H 0.4265 0.4633 0.6405 0.046 Uiso 1 1 calc R
H9B H 0.2302 0.5314 0.6699 0.046 Uiso 1 1 calc R
C10 C 0.4011(5) 0.4655(5) 0.8114(3) 0.0327(8) Uani 1 1 d .
C11 C 0.8884(5) -0.2104(5) 0.8347(4) 0.0375(9) Uani 1 1 d .
H11A H 0.8768 -0.1917 0.9122 0.045 Uiso 1 1 calc R
H11B H 0.9997 -0.2049 0.8099 0.045 Uiso 1 1 calc R
C12 C 0.8904(6) -0.3857(5) 0.8378(4) 0.0376(9) Uani 1 1 d .
H12A H 0.8815 -0.3969 0.7591 0.045 Uiso 1 1 calc R
H12B H 1.0024 -0.4674 0.8735 0.045 Uiso 1 1 calc R
C13 C 0.7468(5) -0.4273(5) 0.9015(3) 0.0341(9) Uani 1 1 d .
Cl1 Cl 0.2278(2) 0.96128(18) 0.92876(15) 0.0735(5) Uani 1 1 d .
Cu1 Cu 0.39607(6) 0.66318(5) 0.97280(4) 0.0285(2) Uani 1 1 d .
N1 N 0.5048(4) 0.1422(4) 0.6997(3) 0.0316(7) Uani 1 1 d .
N2 N 0.7461(4) -0.0757(4) 0.7575(3) 0.0322(7) Uani 1 1 d .
O1 O 0.3347(4) 0.6075(4) 0.8324(3) 0.0401(7) Uani 1 1 d .
O2 O 0.5103(6) 0.3390(4) 0.8755(3) 0.0621(11) Uani 1 1 d .
O3 O 0.6056(4) -0.3092(4) 0.9037(4) 0.0600(11) Uani 1 1 d .
O4 O 0.7769(4) -0.5788(4) 0.9460(3) 0.0466(8) Uani 1 1 d .
O5 O 0.9118(8) 0.2026(8) 0.7744(5) 0.1071(19) Uani 1 1 d .
H5C H 0.9162 0.2774 0.8077 0.161 Uiso 1 1 d R
H5D H 0.9436 0.1086 0.8228 0.161 Uiso 1 1 d R
O6 O 0.1341(5) 0.5470(5) 0.4222(3) 0.0660(11) Uani 1 1 d .
H6C H 0.1371 0.5600 0.4907 0.099 Uiso 1 1 d R
H6D H 0.1475 0.4460 0.4242 0.099 Uiso 1 1 d R

loop_
_atom_site_aniso_label
_atom_site_aniso_U_11
_atom_site_aniso_U_22
_atom_site_aniso_U_33
_atom_site_aniso_U_23
_atom_site_aniso_U_13
_atom_site_aniso_U_12
C1 0.038(2) 0.0261(18) 0.039(2) -0.0077(16) -0.0002(17) -0.0180(16)
C2 0.052(3) 0.032(2) 0.038(2) -0.0010(17) -0.0036(19) -0.0226(19)
C3 0.074(3) 0.048(3) 0.031(2) -0.0029(19) 0.006(2) -0.040(3)
C4 0.064(3) 0.053(3) 0.046(3) -0.020(2) 0.021(2) -0.038(3)
C5 0.039(2) 0.041(2) 0.051(3) -0.013(2) 0.0112(19) -0.0223(19)
C6 0.036(2) 0.0286(19) 0.037(2) -0.0049(16) 0.0017(16) -0.0190(16)
C7 0.038(2) 0.0294(19) 0.032(2) -0.0036(16) 0.0003(16) -0.0142(17)
C8 0.035(2) 0.031(2) 0.042(2) -0.0124(17) -0.0061(17) -0.0088(16)
C9 0.051(2) 0.0238(19) 0.035(2) -0.0045(16) -0.0113(18) -0.0077(18)
C10 0.038(2) 0.0262(19) 0.034(2) -0.0020(15) -0.0051(16) -0.0139(16)
C11 0.031(2) 0.032(2) 0.045(2) 0.0010(17) -0.0065(17) -0.0124(17)
C12 0.036(2) 0.031(2) 0.042(2) -0.0021(17) -0.0033(17) -0.0110(17)
C13 0.038(2) 0.030(2) 0.034(2) -0.0045(16) -0.0049(16) -0.0145(17)
Cl1 0.0877(11) 0.0454(7) 0.0762(10) -0.0134(7) -0.0080(8) -0.0113(7)
Cu1 0.0330(3) 0.0189(3) 0.0317(3) -0.00361(19) -0.00474(19) -0.00820(19)
N1 0.0358(17) 0.0248(15) 0.0334(17) -0.0058(13) -0.0008(14) -0.0106(14)
N2 0.0323(17) 0.0286(16) 0.0344(18) -0.0023(13) -0.0009(13) -0.0123(14)
O1 0.0519(18) 0.0274(15) 0.0339(15) -0.0064(12) -0.0060(13) -0.0065(13)
O2 0.085(3) 0.0286(16) 0.056(2) -0.0121(15) -0.0394(19) 0.0011(17)
O3 0.0384(18) 0.0294(16) 0.107(3) -0.0006(18) 0.0119(19) -0.0153(14)
O4 0.0514(18) 0.0287(15) 0.0527(19) 0.0023(13) 0.0145(15) -0.0138(14)
O5 0.130(5) 0.104(4) 0.110(4) -0.058(4) 0.052(4) -0.053(4)
O6 0.080(3) 0.050(2) 0.0364(18) -0.0059(15) -0.0186(17) 0.0113(19)

loop_
_atom_type_symbol
_atom_type_description
_atom_type_scat_dispersion_real
_atom_type_scat_dispersion_imag
_atom_type_scat_source
C C 0.0033 0.0016 'International Tables Vol C Tables 4.2.6.8 and 6.1.1.4'
H H 0.0000 0.0000 'International Tables Vol C Tables 4.2.6.8 and 6.1.1.4'
Cl Cl 0.1484 0.1585 'International Tables Vol C Tables 4.2.6.8 and 6.1.1.4'
Cu Cu 0.3201 1.2651 'International Tables Vol C Tables 4.2.6.8 and 6.1.1.4'
N N 0.0061 0.0033 'International Tables Vol C Tables 4.2.6.8 and 6.1.1.4'
O O 0.0106 0.0060 'International Tables Vol C Tables 4.2.6.8 and 6.1.1.4'

loop_
_geom_angle_atom_site_label_1
_geom_angle_atom_site_label_2
_geom_angle_atom_site_label_3
_geom_angle
_geom_angle_site_symmetry_1
_geom_angle_site_symmetry_3
C2 C1 N1 131.7(4) . .
C2 C1 C6 122.2(4) . .
N1 C1 C6 106.1(3) . .
C3 C2 C1 116.2(4) . .
C3 C2 H2 121.9 . .
C1 C2 H2 121.9 . .
C2 C3 C4 121.9(4) . .
C2 C3 H3 119.0 . .
C4 C3 H3 119.0 . .
C5 C4 C3 122.2(4) . .
C5 C4 H4 118.9 . .
C3 C4 H4 118.9 . .
C4 C5 C6 116.4(4) . .
C4 C5 H5 121.8 . .
C6 C5 H5 121.8 . .
C5 C6 N2 132.2(4) . .
C5 C6 C1 121.1(4) . .
N2 C6 C1 106.7(3) . .
N2 C7 N1 110.5(4) . .
N2 C7 H7 124.8 . .
N1 C7 H7 124.8 . .
N1 C8 C9 113.8(4) . .
N1 C8 H8A 108.8 . .
C9 C8 H8A 108.8 . .
N1 C8 H8B 108.8 . .
C9 C8 H8B 108.8 . .
H8A C8 H8B 107.7 . .
C10 C9 C8 113.3(3) . .
C10 C9 H9A 108.9 . .
C8 C9 H9A 108.9 . .
C10 C9 H9B 108.9 . .
C8 C9 H9B 108.9 . .
H9A C9 H9B 107.7 . .
O2 C10 O1 126.1(4) . .
O2 C10 C9 116.9(4) . .
O1 C10 C9 117.0(3) . .
N2 C11 C12 113.6(3) . .
N2 C11 H11A 108.8 . .
C12 C11 H11A 108.8 . .
N2 C11 H11B 108.8 . .
C12 C11 H11B 108.8 . .
H11A C11 H11B 107.7 . .
C13 C12 C11 114.9(4) . .
C13 C12 H12A 108.6 . .
C11 C12 H12A 108.6 . .
C13 C12 H12B 108.6 . .
C11 C12 H12B 108.6 . .
H12A C12 H12B 107.5 . .
O3 C13 O4 125.1(4) . .
O3 C13 C12 117.7(4) . .
O4 C13 C12 117.2(4) . .
O1 Cu1 O3 89.87(17) . 1_565
O1 Cu1 O2 166.26(12) . 2_667
O3 Cu1 O2 89.7(2) 1_565 2_667
O1 Cu1 O4 89.39(15) . 2_657
O3 Cu1 O4 166.33(13) 1_565 2_657
O2 Cu1 O4 87.77(18) 2_667 2_657
O1 Cu1 Cl1 99.85(10) . .
O3 Cu1 Cl1 93.55(11) 1_565 .
O2 Cu1 Cl1 93.88(11) 2_667 .
O4 Cu1 Cl1 100.03(11) 2_657 .
O1 Cu1 Cu1 83.25(9) . 2_667
O3 Cu1 Cu1 83.31(10) 1_565 2_667
O2 Cu1 Cu1 83.07(10) 2_667 2_667
O4 Cu1 Cu1 83.04(10) 2_657 2_667
Cl1 Cu1 Cu1 175.61(5) . 2_667
C7 N1 C1 108.4(3) . .
C7 N1 C8 126.1(3) . .
C1 N1 C8 125.5(3) . .
C7 N2 C6 108.3(3) . .
C7 N2 C11 125.5(4) . .
C6 N2 C11 126.0(4) . .
C10 O1 Cu1 123.8(3) . .
C10 O2 Cu1 123.8(3) . 2_667
C13 O3 Cu1 124.4(3) . 1_545
C13 O4 Cu1 124.1(3) . 2_657
H5C O5 H5D 109.5 . .
H6C O6 H6D 109.4 . .

loop_
_geom_bond_atom_site_label_1
_geom_bond_atom_site_label_2
_geom_bond_distance
_geom_bond_site_symmetry_2
C1 C2 1.385(6) .
C1 N1 1.393(5) .
C1 C6 1.400(6) .
C2 C3 1.378(7) .
C2 H2 0.9300 .
C3 C4 1.390(8) .
C3 H3 0.9300 .
C4 C5 1.384(7) .
C4 H4 0.9300 .
C5 C6 1.387(6) .
C5 H5 0.9300 .
C6 N2 1.392(5) .
C7 N2 1.326(5) .
C7 N1 1.335(5) .
C7 H7 0.9300 .
C8 N1 1.460(5) .
C8 C9 1.526(6) .
C8 H8A 0.9700 .
C8 H8B 0.9700 .
C9 C10 1.515(6) .
C9 H9A 0.9700 .
C9 H9B 0.9700 .
C10 O2 1.244(5) .
C10 O1 1.249(5) .
C11 N2 1.471(5) .
C11 C12 1.527(6) .
C11 H11A 0.9700 .
C11 H11B 0.9700 .
C12 C13 1.504(6) .
C12 H12A 0.9700 .
C12 H12B 0.9700 .
C13 O3 1.250(5) .
C13 O4 1.253(5) .
Cl1 Cu1 2.418(2) .
Cu1 O1 1.962(3) .
Cu1 O3 1.966(4) 1_565
Cu1 O2 1.967(4) 2_667
Cu1 O4 1.976(3) 2_657
Cu1 Cu1 2.6895(18) 2_667
O2 Cu1 1.967(4) 2_667
O3 Cu1 1.966(3) 1_545
O4 Cu1 1.976(3) 2_657
O5 H5C 0.8500 .
O5 H5D 0.8500 .
O6 H6C 0.8495 .
O6 H6D 0.8499 .

loop_
_geom_hbond_atom_site_label_D
_geom_hbond_atom_site_label_H
_geom_hbond_atom_site_label_A
_geom_hbond_distance_DH
_geom_hbond_distance_HA
_geom_hbond_distance_DA
_geom_hbond_angle_DHA
_geom_hbond_site_symmetry_A
O5 H5D Cl1 0.85 2.43 3.008(7) 126.2 1_645
O5 H5C O4 0.85 2.33 3.035(6) 140.5 1_565
O5 H5D N2 0.85 2.89 3.241(7) 107.0 .

loop_
_geom_torsion_atom_site_label_1
_geom_torsion_atom_site_label_2
_geom_torsion_atom_site_label_3
_geom_torsion_atom_site_label_4
_geom_torsion
_geom_torsion_site_symmetry_1
_geom_torsion_site_symmetry_4
N1 C1 C2 C3 -177.7(4) . .
C6 C1 C2 C3 0.5(6) . .
C1 C2 C3 C4 -0.3(6) . .
C2 C3 C4 C5 0.2(7) . .
C3 C4 C5 C6 -0.3(6) . .
C4 C5 C6 N2 179.2(4) . .
C4 C5 C6 C1 0.5(6) . .
C2 C1 C6 C5 -0.6(6) . .
N1 C1 C6 C5 178.0(3) . .
C2 C1 C6 N2 -179.6(3) . .
N1 C1 C6 N2 -1.0(4) . .
N1 C8 C9 C10 -79.8(5) . .
C8 C9 C10 O2 35.0(6) . .
C8 C9 C10 O1 -145.5(4) . .
N2 C11 C12 C13 -72.9(5) . .
C11 C12 C13 O3 29.1(6) . .
C11 C12 C13 O4 -152.6(4) . .
N2 C7 N1 C1 -0.8(4) . .
N2 C7 N1 C8 177.4(4) . .
C2 C1 N1 C7 179.5(4) . .
C6 C1 N1 C7 1.1(4) . .
C2 C1 N1 C8 1.3(6) . .
C6 C1 N1 C8 -177.1(3) . .
C9 C8 N1 C7 98.6(5) . .
C9 C8 N1 C1 -83.5(5) . .
N1 C7 N2 C6 0.1(4) . .
N1 C7 N2 C11 176.8(4) . .
C5 C6 N2 C7 -178.3(4) . .
C1 C6 N2 C7 0.6(4) . .
C5 C6 N2 C11 5.1(7) . .
C1 C6 N2 C11 -176.1(3) . .
C12 C11 N2 C7 106.8(5) . .
C12 C11 N2 C6 -77.1(5) . .
O2 C10 O1 Cu1 1.9(7) . .
C9 C10 O1 Cu1 -177.5(3) . .
O3 Cu1 O1 C10 81.4(4) 1_565 .
O2 Cu1 O1 C10 -7.0(8) 2_667 .
O4 Cu1 O1 C10 -85.0(4) 2_657 .
Cl1 Cu1 O1 C10 174.9(3) . .
Cu1 Cu1 O1 C10 -1.9(3) 2_667 .
O1 C10 O2 Cu1 -0.2(7) . 2_667
C9 C10 O2 Cu1 179.3(3) . 2_667
O4 C13 O3 Cu1 -2.4(7) . 1_545
C12 C13 O3 Cu1 175.7(3) . 1_545
O3 C13 O4 Cu1 1.2(7) . 2_657
C12 C13 O4 Cu1 -177.0(3) . 2_657
